data_2219759
loop_
_publ_author_name
'Wang, Feng'
'Zhang, Jianming'
'Wang, Qirong'
'Huang, Shiying'

_publ_section_title
;Bis(<i>N</i>,<i>N</i>-dimethylformamide-\k<i>O</i>)bis(1-methylimidazole-2-carbaldehyde
 oximato-\k^2^<i>N</i>,<i>O</i>)manganese(III) perchlorate
;
_journal_coeditor_code AT2654
_journal_issue 11
_journal_name_full 'Acta Crystallographica Section E'
_journal_page_first m1462
_journal_paper_doi 10.1107/S1600536808034016
_journal_volume 64
_journal_year 2008
_chemical_formula_iupac '[Mn (C5 H6 N3 O)2 (C3 H7 N O)] Cl O4'
_chemical_formula_moiety 'C16 H26 Mn N8 O4 +, Cl O4 -'
_chemical_formula_sum 'C16 H26 Cl Mn N8 O8'
_chemical_formula_weight 548.84
_chemical_name_systematic
;
Bis(<i>N</i>,<i>N</i>-dimethylformamide-\kO)bis(1-methylimidazole-2-
carbaldehyde oximato-\k^2^<i>N</i>,<i>O</i>)manganese(III) perchlorate
;
_space_group_IT_number 2
_symmetry_cell_setting triclinic
_symmetry_space_group_name_Hall '-P 1'
_symmetry_space_group_name_H-M 'P -1'
_atom_sites_solution_hydrogens geom
_atom_sites_solution_primary direct
_atom_sites_solution_secondary difmap
_audit_creation_method SHELXL-97
_cell_angle_alpha 82.841(10)
_cell_angle_beta 85.273(11)
_cell_angle_gamma 80.471(16)
_cell_formula_units_Z 2
_cell_length_a 7.6158(11)
_cell_length_b 12.324(2)
_cell_length_c 12.8600(16)
_cell_measurement_reflns_used 2239
_cell_measurement_temperature 298(2)
_cell_measurement_theta_max 22.43
_cell_measurement_theta_min 2.46
_cell_volume 1178.7(3)
_computing_cell_refinement 'SAINT (Bruker, 2001)'
_computing_data_collection 'SMART (Bruker, 2001)'
_computing_data_reduction 'SAINT (Bruker, 2001)'
_computing_molecular_graphics 'SHELXTL (Sheldrick, 2008)'
_computing_publication_material 'SHELXTL (Sheldrick, 2008)'
_computing_structure_refinement 'SHELXL97 (Sheldrick, 2008)'
_computing_structure_solution 'SHELXS97 (Sheldrick, 2008)'
_diffrn_ambient_temperature 298(2)
_diffrn_measured_fraction_theta_full 0.987
_diffrn_measured_fraction_theta_max 0.987
_diffrn_measurement_device_type 'Bruker SMART CCD area-detector'
_diffrn_measurement_method '\f and \w'
_diffrn_radiation_monochromator graphite
_diffrn_radiation_source 'fine-focus sealed tube'
_diffrn_radiation_type MoK\a
_diffrn_radiation_wavelength 0.71073
_diffrn_reflns_av_R_equivalents 0.0391
_diffrn_reflns_av_sigmaI/netI 0.0560
_diffrn_reflns_limit_h_max 9
_diffrn_reflns_limit_h_min -8
_diffrn_reflns_limit_k_max 12
_diffrn_reflns_limit_k_min -14
_diffrn_reflns_limit_l_max 15
_diffrn_reflns_limit_l_min -15
_diffrn_reflns_number 9397
_diffrn_reflns_theta_full 25.00
_diffrn_reflns_theta_max 25.00
_diffrn_reflns_theta_min 1.60
_exptl_absorpt_coefficient_mu 0.732
_exptl_absorpt_correction_T_max 0.9304
_exptl_absorpt_correction_T_min 0.8497
_exptl_absorpt_correction_type multi-scan
_exptl_absorpt_process_details '(SADABS; Bruker, 2001)'
_exptl_crystal_colour brown
_exptl_crystal_density_diffrn 1.546
_exptl_crystal_density_method 'not measured'
_exptl_crystal_description 'block '
_exptl_crystal_F_000 568
_exptl_crystal_size_max 0.23
_exptl_crystal_size_mid 0.20
_exptl_crystal_size_min 0.10
_refine_diff_density_max 0.398
_refine_diff_density_min -0.294
_refine_ls_extinction_method none
_refine_ls_goodness_of_fit_ref 1.075
_refine_ls_hydrogen_treatment constr
_refine_ls_matrix_type full
_refine_ls_number_parameters 313
_refine_ls_number_reflns 4101
_refine_ls_number_restraints 0
_refine_ls_restrained_S_all 1.075
_refine_ls_R_factor_all 0.0741
_refine_ls_R_factor_gt 0.0561
_refine_ls_shift/su_max 0.002
_refine_ls_shift/su_mean 0.000
_refine_ls_structure_factor_coef Fsqd
_refine_ls_weighting_details 'calc w=1/[\s^2^(Fo^2^)+(0.0845P)^2^+0.2454P] where P=(Fo^2^+2Fc^2^)/3'
_refine_ls_weighting_scheme calc
_refine_ls_wR_factor_gt 0.1415
_refine_ls_wR_factor_ref 0.1578
_reflns_number_gt 3191
_reflns_number_total 4101
_reflns_threshold_expression I>2\s(I)
_cod_data_source_file at2654.cif
_cod_data_source_block I
_cod_database_code 2219759
_cod_database_fobs_code 2219759

loop_
_symmetry_equiv_pos_as_xyz
'x, y, z'
'-x, -y, -z'

loop_
_atom_site_type_symbol
_atom_site_label
_atom_site_fract_x
_atom_site_fract_y
_atom_site_fract_z
_atom_site_U_iso_or_equiv
_atom_site_adp_type
_atom_site_calc_flag
_atom_site_refinement_flags
_atom_site_occupancy
Mn Mn1 0.67156(7) 0.67997(4) 0.75744(4) 0.0366(2) Uani d . 1
C C1 0.3414(5) 0.8512(4) 0.7017(3) 0.0513(11) Uani d . 1
H H1 0.2579 0.8049 0.7250 0.062 Uiso calc R 1
C C2 0.3042(6) 0.9582(4) 0.6627(3) 0.0579(12) Uani d . 1
H H2 0.1912 0.9989 0.6537 0.070 Uiso calc R 1
C C3 0.5955(6) 0.9116(3) 0.6626(3) 0.0446(10) Uani d . 1
C C4 0.4845(7) 1.1121(3) 0.5958(4) 0.0667(14) Uani d . 1
H H4A 0.5257 1.1481 0.6491 0.100 Uiso calc R 1
H H4B 0.3719 1.1521 0.5742 0.100 Uiso calc R 1
H H4C 0.5699 1.1104 0.5366 0.100 Uiso calc R 1
C C5 0.7840(6) 0.9159(4) 0.6449(3) 0.0529(11) Uani d . 1
H H5 0.8146 0.9804 0.6076 0.063 Uiso calc R 1
C C6 0.9974(5) 0.5219(3) 0.8403(3) 0.0389(9) Uani d . 1
H H6 1.0818 0.5646 0.8096 0.047 Uiso calc R 1
C C7 1.0311(5) 0.4261(3) 0.9042(3) 0.0415(9) Uani d . 1
H H7 1.1425 0.3912 0.9251 0.050 Uiso calc R 1
C C8 0.7428(5) 0.4639(3) 0.8846(3) 0.0358(9) Uani d . 1
C C9 0.8461(6) 0.2892(3) 1.0015(3) 0.0533(11) Uani d . 1
H H9A 0.7266 0.2973 1.0330 0.080 Uiso calc R 1
H H9B 0.9294 0.2769 1.0555 0.080 Uiso calc R 1
H H9C 0.8660 0.2272 0.9612 0.080 Uiso calc R 1
C C10 0.5576(5) 0.4523(3) 0.8923(3) 0.0462(10) Uani d . 1
H H10 0.5274 0.3893 0.9328 0.055 Uiso calc R 1
C C11 0.6945(5) 0.8367(3) 0.9405(3) 0.0431(10) Uani d . 1
H H11 0.7584 0.8692 0.8836 0.052 Uiso calc R 1
C C12 0.7615(6) 0.9785(4) 1.0387(3) 0.0573(12) Uani d . 1
H H12A 0.8234 1.0007 0.9734 0.086 Uiso calc R 1
H H12B 0.8445 0.9599 1.0928 0.086 Uiso calc R 1
H H12C 0.6711 1.0384 1.0570 0.086 Uiso calc R 1
C C13 0.5781(6) 0.8394(4) 1.1206(3) 0.0624(13) Uani d . 1
H H13A 0.5095 0.7868 1.1020 0.094 Uiso calc R 1
H H13B 0.4993 0.8994 1.1488 0.094 Uiso calc R 1
H H13C 0.6591 0.8038 1.1724 0.094 Uiso calc R 1
C C14 0.7324(5) 0.5286(4) 0.5742(3) 0.0497(11) Uani d . 1
H H14 0.7438 0.4704 0.6278 0.060 Uiso calc R 1
C C15 0.7250(11) 0.5901(4) 0.3915(4) 0.109(3) Uani d . 1
H H15A 0.6469 0.6535 0.4141 0.164 Uiso calc R 1
H H15B 0.6748 0.5641 0.3350 0.164 Uiso calc R 1
H H15C 0.8393 0.6104 0.3680 0.164 Uiso calc R 1
C C16 0.7802(8) 0.3905(4) 0.4514(4) 0.0720(15) Uani d . 1
H H16A 0.7721 0.3403 0.5143 0.108 Uiso calc R 1
H H16B 0.8976 0.3759 0.4177 0.108 Uiso calc R 1
H H16C 0.6935 0.3805 0.4047 0.108 Uiso calc R 1
N N1 0.4629(5) 0.9964(3) 0.6388(3) 0.0507(9) Uani d . 1
N N2 0.5233(4) 0.8215(3) 0.7014(2) 0.0416(8) Uani d . 1
N N3 0.9150(5) 0.8411(3) 0.6746(3) 0.0547(9) Uani d . 1
N N4 0.8164(4) 0.5454(2) 0.8285(2) 0.0355(7) Uani d . 1
N N5 0.8711(4) 0.3896(3) 0.9328(2) 0.0382(7) Uani d . 1
N N6 0.4281(4) 0.5195(3) 0.8494(3) 0.0487(8) Uani d . 1
N N7 0.6785(4) 0.8821(3) 1.0277(2) 0.0429(8) Uani d . 1
N N8 0.7459(5) 0.5038(3) 0.4778(2) 0.0471(8) Uani d . 1
O O1 0.8785(3) 0.7471(2) 0.7320(2) 0.0478(7) Uani d . 1
O O2 0.4629(3) 0.6147(2) 0.7914(2) 0.0508(7) Uani d . 1
O O3 0.6303(4) 0.7528(2) 0.9275(2) 0.0523(7) Uani d . 1
O O4 0.7056(4) 0.6244(2) 0.5996(2) 0.0528(7) Uani d . 1
Cl Cl1 0.90018(14) 0.19042(8) 0.72382(8) 0.0490(3) Uani d . 1
O O5 1.0504(6) 0.2250(4) 0.7606(4) 0.1166(16) Uani d . 1
O O6 0.7487(5) 0.2738(3) 0.7265(3) 0.0903(12) Uani d . 1
O O7 0.9418(5) 0.1610(3) 0.6206(2) 0.0731(10) Uani d . 1
O O8 0.8620(5) 0.0947(3) 0.7917(3) 0.0839(11) Uani d . 1

loop_
_atom_site_aniso_label
_atom_site_aniso_U_11
_atom_site_aniso_U_22
_atom_site_aniso_U_33
_atom_site_aniso_U_12
_atom_site_aniso_U_13
_atom_site_aniso_U_23
Mn1 0.0330(3) 0.0354(4) 0.0413(3) -0.0012(2) -0.0041(2) -0.0077(3)
C1 0.038(2) 0.058(3) 0.055(2) 0.004(2) -0.0040(18) -0.010(2)
C2 0.048(3) 0.065(3) 0.053(2) 0.019(2) -0.007(2) -0.009(2)
C3 0.053(2) 0.041(2) 0.042(2) 0.002(2) -0.0120(18) -0.0156(18)
C4 0.101(4) 0.037(3) 0.058(3) 0.010(2) -0.026(3) -0.006(2)
C5 0.060(3) 0.038(2) 0.063(3) -0.015(2) -0.010(2) 0.000(2)
C6 0.032(2) 0.040(2) 0.045(2) -0.0012(17) -0.0015(16) -0.0104(18)
C7 0.030(2) 0.044(2) 0.050(2) -0.0010(18) -0.0050(17) -0.0114(19)
C8 0.033(2) 0.032(2) 0.0417(19) 0.0022(16) -0.0043(15) -0.0125(17)
C9 0.052(3) 0.041(2) 0.061(3) -0.002(2) 0.000(2) 0.006(2)
C10 0.041(2) 0.039(2) 0.061(2) -0.0122(19) -0.0018(19) -0.008(2)
C11 0.040(2) 0.046(3) 0.043(2) 0.0006(19) -0.0045(16) -0.0091(19)
C12 0.066(3) 0.053(3) 0.054(2) -0.015(2) -0.007(2) -0.006(2)
C13 0.071(3) 0.075(3) 0.046(2) -0.026(3) 0.008(2) -0.014(2)
C14 0.051(2) 0.055(3) 0.042(2) -0.003(2) -0.0034(18) -0.008(2)
C15 0.214(8) 0.056(4) 0.049(3) -0.001(4) 0.007(4) -0.009(3)
C16 0.108(4) 0.045(3) 0.059(3) 0.011(3) -0.011(3) -0.016(2)
N1 0.062(2) 0.042(2) 0.0467(19) 0.0087(18) -0.0146(16) -0.0158(16)
N2 0.0407(19) 0.040(2) 0.0439(17) 0.0022(15) -0.0072(14) -0.0124(15)
N3 0.050(2) 0.051(2) 0.065(2) -0.0155(19) -0.0046(17) -0.0029(19)
N4 0.0321(16) 0.0362(18) 0.0394(16) -0.0043(14) -0.0039(13) -0.0098(14)
N5 0.0349(17) 0.0350(18) 0.0441(17) -0.0014(14) -0.0020(13) -0.0080(14)
N6 0.0378(19) 0.047(2) 0.063(2) -0.0114(17) -0.0043(16) -0.0048(18)
N7 0.0455(19) 0.047(2) 0.0383(17) -0.0110(16) -0.0037(14) -0.0052(15)
N8 0.063(2) 0.039(2) 0.0374(17) -0.0003(17) -0.0038(15) -0.0041(15)
O1 0.0418(16) 0.0430(17) 0.0573(16) -0.0054(13) -0.0033(12) -0.0020(14)
O2 0.0359(15) 0.0536(19) 0.0620(17) -0.0066(13) -0.0089(13) 0.0001(15)
O3 0.0614(19) 0.0491(18) 0.0478(16) -0.0076(15) -0.0047(13) -0.0112(14)
O4 0.071(2) 0.0438(17) 0.0434(15) -0.0033(15) -0.0003(13) -0.0156(13)
Cl1 0.0570(7) 0.0428(6) 0.0473(5) -0.0056(5) -0.0017(4) -0.0092(5)
O5 0.098(3) 0.150(4) 0.124(3) -0.060(3) -0.011(3) -0.046(3)
O6 0.101(3) 0.067(2) 0.088(2) 0.027(2) 0.002(2) -0.008(2)
O7 0.102(3) 0.062(2) 0.0477(17) 0.0068(19) 0.0013(17) -0.0089(15)
O8 0.113(3) 0.067(2) 0.064(2) -0.015(2) 0.0083(19) 0.0157(18)

loop_
_atom_type_symbol
_atom_type_description
_atom_type_scat_dispersion_real
_atom_type_scat_dispersion_imag
_atom_type_scat_source
C C 0.0033 0.0016 'International Tables Vol C Tables 4.2.6.8 and 6.1.1.4'
H H 0.0000 0.0000 'International Tables Vol C Tables 4.2.6.8 and 6.1.1.4'
N N 0.0061 0.0033 'International Tables Vol C Tables 4.2.6.8 and 6.1.1.4'
O O 0.0106 0.0060 'International Tables Vol C Tables 4.2.6.8 and 6.1.1.4'
Cl Cl 0.1484 0.1585 'International Tables Vol C Tables 4.2.6.8 and 6.1.1.4'
Mn Mn 0.3368 0.7283 'International Tables Vol C Tables 4.2.6.8 and 6.1.1.4'

loop_
_geom_angle_atom_site_label_1
_geom_angle_atom_site_label_2
_geom_angle_atom_site_label_3
_geom_angle
_geom_angle_publ_flag
O1 Mn1 O2 176.56(11) y
O1 Mn1 N4 89.45(12) y
O2 Mn1 N4 89.88(12) y
O1 Mn1 N2 90.13(13) y
O2 Mn1 N2 90.18(13) y
N4 Mn1 N2 173.75(11) y
O1 Mn1 O4 91.23(11) y
O2 Mn1 O4 92.20(12) y
N4 Mn1 O4 95.89(11) y
N2 Mn1 O4 90.35(11) y
O1 Mn1 O3 87.46(11) y
O2 Mn1 O3 89.13(11) y
N4 Mn1 O3 87.21(10) y
N2 Mn1 O3 86.54(10) y
O4 Mn1 O3 176.62(10) y
C2 C1 N2 108.6(4) ?
C2 C1 H1 125.7 ?
N2 C1 H1 125.7 ?
C1 C2 N1 107.5(4) ?
C1 C2 H2 126.3 ?
N1 C2 H2 126.3 ?
N2 C3 N1 108.9(4) ?
N2 C3 C5 125.5(4) ?
N1 C3 C5 125.5(4) ?
N1 C4 H4A 109.5 ?
N1 C4 H4B 109.5 ?
H4A C4 H4B 109.5 ?
N1 C4 H4C 109.5 ?
H4A C4 H4C 109.5 ?
H4B C4 H4C 109.5 ?
N3 C5 C3 127.9(4) ?
N3 C5 H5 116.1 ?
C3 C5 H5 116.1 ?
C7 C6 N4 108.3(3) ?
C7 C6 H6 125.9 ?
N4 C6 H6 125.9 ?
C6 C7 N5 107.7(3) ?
C6 C7 H7 126.2 ?
N5 C7 H7 126.2 ?
N4 C8 N5 109.7(3) ?
N4 C8 C10 126.5(3) ?
N5 C8 C10 123.7(4) ?
N5 C9 H9A 109.5 ?
N5 C9 H9B 109.5 ?
H9A C9 H9B 109.5 ?
N5 C9 H9C 109.5 ?
H9A C9 H9C 109.5 ?
H9B C9 H9C 109.5 ?
N6 C10 C8 127.3(4) ?
N6 C10 H10 116.3 ?
C8 C10 H10 116.3 ?
O3 C11 N7 124.9(4) ?
O3 C11 H11 117.6 ?
N7 C11 H11 117.6 ?
N7 C12 H12A 109.5 ?
N7 C12 H12B 109.5 ?
H12A C12 H12B 109.5 ?
N7 C12 H12C 109.5 ?
H12A C12 H12C 109.5 ?
H12B C12 H12C 109.5 ?
N7 C13 H13A 109.5 ?
N7 C13 H13B 109.5 ?
H13A C13 H13B 109.5 ?
N7 C13 H13C 109.5 ?
H13A C13 H13C 109.5 ?
H13B C13 H13C 109.5 ?
O4 C14 N8 124.9(4) ?
O4 C14 H14 117.6 ?
N8 C14 H14 117.6 ?
N8 C15 H15A 109.5 ?
N8 C15 H15B 109.5 ?
H15A C15 H15B 109.5 ?
N8 C15 H15C 109.5 ?
H15A C15 H15C 109.5 ?
H15B C15 H15C 109.5 ?
N8 C16 H16A 109.5 ?
N8 C16 H16B 109.5 ?
H16A C16 H16B 109.5 ?
N8 C16 H16C 109.5 ?
H16A C16 H16C 109.5 ?
H16B C16 H16C 109.5 ?
C3 N1 C2 107.8(4) ?
C3 N1 C4 126.4(4) ?
C2 N1 C4 125.7(4) ?
C3 N2 C1 107.2(4) ?
C3 N2 Mn1 122.2(3) ?
C1 N2 Mn1 130.4(3) ?
C5 N3 O1 118.6(3) ?
C8 N4 C6 107.2(3) ?
C8 N4 Mn1 122.6(2) ?
C6 N4 Mn1 129.8(3) ?
C8 N5 C7 107.1(3) ?
C8 N5 C9 127.0(3) ?
C7 N5 C9 125.9(3) ?
C10 N6 O2 119.1(3) ?
C11 N7 C13 122.0(4) ?
C11 N7 C12 122.2(3) ?
C13 N7 C12 115.8(3) ?
C14 N8 C15 120.2(4) ?
C14 N8 C16 123.1(4) ?
C15 N8 C16 116.7(3) ?
N3 O1 Mn1 133.5(2) ?
N6 O2 Mn1 134.0(2) ?
C11 O3 Mn1 120.4(2) ?
C14 O4 Mn1 129.3(3) ?
O6 Cl1 O7 110.6(2) ?
O6 Cl1 O5 111.4(3) ?
O7 Cl1 O5 109.5(2) ?
O6 Cl1 O8 108.6(2) ?
O7 Cl1 O8 108.9(2) ?
O5 Cl1 O8 107.7(3) ?

loop_
_geom_bond_atom_site_label_1
_geom_bond_atom_site_label_2
_geom_bond_distance
_geom_bond_publ_flag
Mn1 O1 1.886(3) y
Mn1 O2 1.893(3) y
Mn1 N4 1.997(3) y
Mn1 N2 2.002(3) y
Mn1 O4 2.204(3) y
Mn1 O3 2.443(3) y
C1 C2 1.344(6) ?
C1 N2 1.372(5) ?
C1 H1 0.9300 ?
C2 N1 1.367(6) ?
C2 H2 0.9300 ?
C3 N2 1.343(5) ?
C3 N1 1.352(5) ?
C3 C5 1.443(6) ?
C4 N1 1.493(5) ?
C4 H4A 0.9600 ?
C4 H4B 0.9600 ?
C4 H4C 0.9600 ?
C5 N3 1.289(5) ?
C5 H5 0.9300 ?
C6 C7 1.351(5) ?
C6 N4 1.377(5) ?
C6 H6 0.9300 ?
C7 N5 1.375(5) ?
C7 H7 0.9300 ?
C8 N4 1.335(5) ?
C8 N5 1.356(4) ?
C8 C10 1.436(5) ?
C9 N5 1.458(5) ?
C9 H9A 0.9600 ?
C9 H9B 0.9600 ?
C9 H9C 0.9600 ?
C10 N6 1.292(5) ?
C10 H10 0.9300 ?
C11 O3 1.249(5) ?
C11 N7 1.304(5) ?
C11 H11 0.9300 ?
C12 N7 1.461(5) ?
C12 H12A 0.9600 ?
C12 H12B 0.9600 ?
C12 H12C 0.9600 ?
C13 N7 1.455(5) ?
C13 H13A 0.9600 ?
C13 H13B 0.9600 ?
C13 H13C 0.9600 ?
C14 O4 1.244(5) ?
C14 N8 1.306(5) ?
C14 H14 0.9300 ?
C15 N8 1.437(6) ?
C15 H15A 0.9600 ?
C15 H15B 0.9600 ?
C15 H15C 0.9600 ?
C16 N8 1.455(5) ?
C16 H16A 0.9600 ?
C16 H16B 0.9600 ?
C16 H16C 0.9600 ?
N3 O1 1.350(4) ?
N6 O2 1.362(4) ?
Cl1 O6 1.413(3) ?
Cl1 O7 1.416(3) ?
Cl1 O5 1.420(4) ?
Cl1 O8 1.433(3) ?

loop_
_geom_hbond_atom_site_label_D
_geom_hbond_atom_site_label_H
_geom_hbond_atom_site_label_A
_geom_hbond_site_symmetry_A
_geom_hbond_distance_DH
_geom_hbond_distance_HA
_geom_hbond_distance_DA
_geom_hbond_angle_DHA
_geom_hbond_publ_flag
C2 H2 O7 1_465 0.93 2.54 3.433(6) 161 yes
C5 H5 O7 1_565 0.93 2.60 3.402(6) 145 yes
C12 H12A O8 1_565 0.96 2.49 3.399(6) 157 yes
C13 H13A O3 . 0.96 2.41 2.797(5) 103 yes
C13 H13C O5 2_767 0.96 2.40 3.261(7) 150 yes
C14 H14 O6 . 0.93 2.59 3.477(6) 161 yes

loop_
_geom_torsion_atom_site_label_1
_geom_torsion_atom_site_label_2
_geom_torsion_atom_site_label_3
_geom_torsion_atom_site_label_4
_geom_torsion
N2 C1 C2 N1 -0.6(4)
N2 C3 C5 N3 -9.7(7)
N1 C3 C5 N3 173.1(4)
N4 C6 C7 N5 -0.2(4)
N4 C8 C10 N6 -2.3(6)
N5 C8 C10 N6 179.7(4)
N2 C3 N1 C2 -0.3(4)
C5 C3 N1 C2 177.2(4)
N2 C3 N1 C4 178.6(3)
C5 C3 N1 C4 -3.8(6)
C1 C2 N1 C3 0.6(4)
C1 C2 N1 C4 -178.4(3)
N1 C3 N2 C1 0.0(4)
C5 C3 N2 C1 -177.6(3)
N1 C3 N2 Mn1 -175.1(2)
C5 C3 N2 Mn1 7.4(5)
C2 C1 N2 C3 0.4(4)
C2 C1 N2 Mn1 174.9(3)
O1 Mn1 N2 C3 2.4(3)
O2 Mn1 N2 C3 178.9(3)
O4 Mn1 N2 C3 -88.9(3)
O3 Mn1 N2 C3 89.8(3)
O1 Mn1 N2 C1 -171.4(3)
O2 Mn1 N2 C1 5.1(3)
O4 Mn1 N2 C1 97.3(3)
O3 Mn1 N2 C1 -84.0(3)
C3 C5 N3 O1 -2.1(6)
N5 C8 N4 C6 0.5(4)
C10 C8 N4 C6 -177.8(3)
N5 C8 N4 Mn1 -173.4(2)
C10 C8 N4 Mn1 8.3(5)
C7 C6 N4 C8 -0.2(4)
C7 C6 N4 Mn1 173.1(2)
O1 Mn1 N4 C8 168.6(3)
O2 Mn1 N4 C8 -8.1(3)
O4 Mn1 N4 C8 -100.3(3)
O3 Mn1 N4 C8 81.1(3)
O1 Mn1 N4 C6 -3.9(3)
O2 Mn1 N4 C6 179.5(3)
O4 Mn1 N4 C6 87.3(3)
O3 Mn1 N4 C6 -91.4(3)
N4 C8 N5 C7 -0.6(4)
C10 C8 N5 C7 177.7(3)
N4 C8 N5 C9 179.7(3)
C10 C8 N5 C9 -1.9(5)
C6 C7 N5 C8 0.5(4)
C6 C7 N5 C9 -179.9(3)
C8 C10 N6 O2 -1.7(6)
O3 C11 N7 C13 -1.3(6)
O3 C11 N7 C12 178.2(4)
O4 C14 N8 C15 -1.6(7)
O4 C14 N8 C16 179.0(4)
C5 N3 O1 Mn1 16.5(5)
N4 Mn1 O1 N3 171.2(3)
N2 Mn1 O1 N3 -15.0(3)
O3 Mn1 O1 N3 -101.5(3)
C10 N6 O2 Mn1 -1.6(5)
N4 Mn1 O2 N6 5.5(3)
N2 Mn1 O2 N6 -168.3(3)
O4 Mn1 O2 N6 101.4(3)
O3 Mn1 O2 N6 -81.7(3)
N7 C11 O3 Mn1 179.5(3)
O1 Mn1 O3 C11 25.0(3)
O2 Mn1 O3 C11 -155.5(3)
N4 Mn1 O3 C11 114.6(3)
N2 Mn1 O3 C11 -65.2(3)
N8 C14 O4 Mn1 177.9(3)
O1 Mn1 O4 C14 117.2(4)
O2 Mn1 O4 C14 -62.5(4)
N4 Mn1 O4 C14 27.6(4)
N2 Mn1 O4 C14 -152.7(4)
